data_4304727
loop_
_publ_author_name
'Wei-Ying Lee'
'Lan-Chang Liang'

_publ_section_title
;
Fluorinated Diarylamido Complexes of Lithium, Zirconium, and Hafnium
;
_journal_name_full 'Inorganic Chemistry'
_journal_page_first 3298
_journal_page_last 3306
_journal_paper_doi 10.1021/ic702293d
_journal_volume 47
_journal_year 2008
_chemical_formula_moiety 'C38 H48 F2 N2 Zr'
_chemical_formula_sum 'C38 H48 F2 N2 Zr'
_chemical_formula_weight 662.00
_chemical_name_systematic
;
 ?
;
_space_group_IT_number 2
_symmetry_cell_setting triclinic
_symmetry_space_group_name_Hall '-P 1'
_symmetry_space_group_name_H-M 'P -1'
_atom_sites_solution_hydrogens geom
_atom_sites_solution_primary direct
_atom_sites_solution_secondary difmap
_audit_creation_method SHELXL-97
_cell_angle_alpha 105.5730(10)
_cell_angle_beta 105.8670(10)
_cell_angle_gamma 91.7950(10)
_cell_formula_units_Z 4
_cell_length_a 12.7396(2)
_cell_length_b 16.7097(3)
_cell_length_c 17.8080(4)
_cell_measurement_reflns_used 51825
_cell_measurement_temperature 200(2)
_cell_measurement_theta_max 25.35
_cell_measurement_theta_min 2.037
_cell_volume 3490.07(12)
_computing_cell_refinement 'HKL Scalepack (Otwinowski & Minor 1997)'
_computing_data_collection 'Collect (Nonius BV, 1997-2000)'
_computing_data_reduction 'HKL Denzo and Scalepack (Otwinowski & Minor 19'
_computing_molecular_graphics 'Ortep-3 for Windows (Farrugia, 1997)'
_computing_publication_material 'WinGX publication routines (Farrugia, 1999)'
_computing_structure_refinement 'SHELXL-97 (Sheldrick, 1997)'
_computing_structure_solution 'SHELXS-86 (Sheldrick, 1986)'
_diffrn_ambient_temperature 200(2)
_diffrn_detector_area_resol_mean 9
_diffrn_measured_fraction_theta_full 0.958
_diffrn_measured_fraction_theta_max 0.958
_diffrn_measurement_device_type KappaCCD
_diffrn_measurement_method 'CCD rotation images, thick slices'
_diffrn_radiation_monochromator graphite
_diffrn_radiation_source 'fine-focus sealed tube'
_diffrn_radiation_type MoK\a
_diffrn_radiation_wavelength 0.71073
_diffrn_reflns_av_R_equivalents 0.0690
_diffrn_reflns_av_sigmaI/netI 0.0630
_diffrn_reflns_limit_h_max 15
_diffrn_reflns_limit_h_min -15
_diffrn_reflns_limit_k_max 20
_diffrn_reflns_limit_k_min -20
_diffrn_reflns_limit_l_max 21
_diffrn_reflns_limit_l_min -21
_diffrn_reflns_number 35399
_diffrn_reflns_theta_full 25.38
_diffrn_reflns_theta_max 25.38
_diffrn_reflns_theta_min 2.08
_exptl_absorpt_coefficient_mu 0.353
_exptl_absorpt_correction_T_max 0.925
_exptl_absorpt_correction_T_min 0.853
_exptl_absorpt_correction_type multi-scan
_exptl_absorpt_process_details
;
 ?
;
_exptl_crystal_colour colorless
_exptl_crystal_density_diffrn 1.260
_exptl_crystal_density_method 'not measured'
_exptl_crystal_description prism
_exptl_crystal_F_000 1392
_exptl_crystal_size_max 0.45
_exptl_crystal_size_mid 0.4
_exptl_crystal_size_min 0.22
_refine_diff_density_max 1.910
_refine_diff_density_min -0.797
_refine_diff_density_rms 0.129
_refine_ls_extinction_method none
_refine_ls_goodness_of_fit_ref 0.826
_refine_ls_hydrogen_treatment fixed
_refine_ls_matrix_type full
_refine_ls_number_parameters 775
_refine_ls_number_reflns 12304
_refine_ls_number_restraints 0
_refine_ls_restrained_S_all 0.826
_refine_ls_R_factor_all 0.0895
_refine_ls_R_factor_gt 0.0600
_refine_ls_shift/su_max 0.001
_refine_ls_shift/su_mean 0.000
_refine_ls_structure_factor_coef Fsqd
_refine_ls_weighting_details 'calc w=1/[\s^2^(Fo^2^)+(0.1211P)^2^+12.0008P] where P=(Fo^2^+2Fc^2^)/3'
_refine_ls_weighting_scheme calc
_refine_ls_wR_factor_gt 0.1593
_refine_ls_wR_factor_ref 0.1910
_reflns_number_gt 8573
_reflns_number_total 12304
_reflns_threshold_expression >2sigma(I)
_cod_data_source_file ic702293d-file002_4.cif
_cod_data_source_block 7484
_cod_original_cell_volume 3490.07(11)
_cod_database_code 4304727

loop_
_symmetry_equiv_pos_as_xyz
'x, y, z'
'-x, -y, -z'

loop_
_atom_site_label
_atom_site_type_symbol
_atom_site_fract_x
_atom_site_fract_y
_atom_site_fract_z
_atom_site_U_iso_or_equiv
_atom_site_adp_type
_atom_site_occupancy
_atom_site_symmetry_multiplicity
_atom_site_calc_flag
_atom_site_refinement_flags
_atom_site_disorder_assembly
_atom_site_disorder_group
Zr1 Zr -0.00173(3) 0.25036(3) -0.00253(2) 0.02873(14) Uani 1 1 d . . .
Zr2 Zr 0.50921(3) 0.25106(2) -0.49633(2) 0.02624(14) Uani 1 1 d . . .
F1 F 0.1164(2) 0.37966(18) 0.08734(17) 0.0479(7) Uani 1 1 d . . .
F2 F 0.1320(3) 0.1687(2) 0.05775(19) 0.0560(9) Uani 1 1 d . . .
F3 F 0.3589(2) 0.13777(17) -0.56854(17) 0.0452(7) Uani 1 1 d . . .
F4 F 0.3944(2) 0.31997(19) -0.58809(16) 0.0465(7) Uani 1 1 d . . .
N1 N -0.0256(3) 0.2838(2) 0.1155(2) 0.0273(8) Uani 1 1 d . . .
N2 N 0.1300(3) 0.2387(2) -0.0575(2) 0.0275(8) Uani 1 1 d . . .
N3 N 0.3777(3) 0.2637(2) -0.4408(2) 0.0252(7) Uani 1 1 d . . .
N4 N 0.5436(3) 0.2219(2) -0.6114(2) 0.0247(7) Uani 1 1 d . . .
C1 C -0.0910(4) 0.2274(3) 0.1392(3) 0.0306(10) Uani 1 1 d . . .
C2 C -0.0391(4) 0.1819(3) 0.1917(3) 0.0372(11) Uani 1 1 d . . .
C3 C 0.0839(4) 0.1914(3) 0.2298(3) 0.0436(12) Uani 1 1 d . . .
H3 H 0.1172 0.2281 0.2058 0.052 Uiso 1 1 calc R . .
C4 C 0.1322(6) 0.1079(4) 0.2124(4) 0.0668(18) Uani 1 1 d . . .
H4A H 0.2104 0.1171 0.2362 0.100 Uiso 1 1 calc R . .
H4B H 0.1152 0.0834 0.1545 0.100 Uiso 1 1 calc R . .
H4C H 0.1011 0.0707 0.2354 0.100 Uiso 1 1 calc R . .
C5 C 0.1156(5) 0.2331(4) 0.3222(3) 0.0570(15) Uani 1 1 d . . .
H5A H 0.1941 0.2392 0.3445 0.085 Uiso 1 1 calc R . .
H5B H 0.0829 0.1988 0.3472 0.085 Uiso 1 1 calc R . .
H5C H 0.0896 0.2871 0.3327 0.085 Uiso 1 1 calc R . .
C6 C -0.1054(5) 0.1275(3) 0.2113(3) 0.0477(13) Uani 1 1 d . . .
H6 H -0.0725 0.0964 0.2457 0.057 Uiso 1 1 calc R . .
C7 C -0.2189(5) 0.1183(3) 0.1809(3) 0.0543(15) Uani 1 1 d . . .
H7 H -0.2615 0.0818 0.1949 0.065 Uiso 1 1 calc R . .
C8 C -0.2675(4) 0.1638(4) 0.1299(3) 0.0503(14) Uani 1 1 d . . .
H8 H -0.3436 0.1575 0.1094 0.060 Uiso 1 1 calc R . .
C9 C -0.2066(4) 0.2191(3) 0.1077(3) 0.0378(11) Uani 1 1 d . . .
C10 C -0.2652(4) 0.2706(4) 0.0548(4) 0.0566(16) Uani 1 1 d . . .
H10 H -0.2127 0.2887 0.0297 0.068 Uiso 1 1 calc R . .
C11 C -0.3634(6) 0.2242(5) -0.0131(4) 0.089(3) Uani 1 1 d . . .
H11A H -0.3960 0.2610 -0.0438 0.134 Uiso 1 1 calc R . .
H11B H -0.4159 0.2039 0.0091 0.134 Uiso 1 1 calc R . .
H11C H -0.3412 0.1778 -0.0483 0.134 Uiso 1 1 calc R . .
C12 C -0.2963(5) 0.3491(4) 0.1064(5) 0.079(2) Uani 1 1 d . . .
H12A H -0.3329 0.3814 0.0719 0.119 Uiso 1 1 calc R . .
H12B H -0.2312 0.3818 0.1454 0.119 Uiso 1 1 calc R . .
H12C H -0.3446 0.3338 0.1346 0.119 Uiso 1 1 calc R . .
C13 C 0.0153(4) 0.3610(3) 0.1733(3) 0.0311(10) Uani 1 1 d . . .
C14 C -0.0146(4) 0.3941(3) 0.2452(3) 0.0399(11) Uani 1 1 d . . .
H14 H -0.0646 0.3629 0.2587 0.048 Uiso 1 1 calc R . .
C15 C 0.0311(4) 0.4737(3) 0.2959(3) 0.0473(13) Uani 1 1 d . . .
H15 H 0.0118 0.4944 0.3437 0.057 Uiso 1 1 calc R . .
C16 C 0.1035(5) 0.5225(3) 0.2778(4) 0.0538(14) Uani 1 1 d . . .
H16 H 0.1321 0.5756 0.3125 0.065 Uiso 1 1 calc R . .
C17 C 0.1337(4) 0.4920(3) 0.2075(3) 0.0497(13) Uani 1 1 d . . .
H17 H 0.1830 0.5234 0.1936 0.060 Uiso 1 1 calc R . .
C18 C 0.0880(4) 0.4136(3) 0.1593(3) 0.0367(11) Uani 1 1 d . . .
C19 C -0.0926(4) 0.3378(4) -0.0632(3) 0.0516(14) Uani 1 1 d . . .
H19A H -0.0857 0.3269 -0.1173 0.077 Uiso 1 1 calc R . .
H19B H -0.0626 0.3943 -0.0325 0.077 Uiso 1 1 calc R . .
H19C H -0.1687 0.3301 -0.0661 0.077 Uiso 1 1 calc R . .
C20 C -0.1059(5) 0.1280(4) -0.0623(4) 0.0572(16) Uani 1 1 d . . .
H20A H -0.1015 0.1064 -0.1169 0.086 Uiso 1 1 calc R . .
H20B H -0.1807 0.1355 -0.0638 0.086 Uiso 1 1 calc R . .
H20C H -0.0803 0.0892 -0.0320 0.086 Uiso 1 1 calc R . .
C21 C 0.1393(3) 0.2821(3) -0.1155(3) 0.0279(9) Uani 1 1 d . . .
C22 C 0.2161(4) 0.3532(3) -0.0920(3) 0.0334(10) Uani 1 1 d . . .
C23 C 0.2904(4) 0.3884(3) -0.0058(3) 0.0381(11) Uani 1 1 d . . .
H23 H 0.2712 0.3550 0.0271 0.046 Uiso 1 1 calc R . .
C24 C 0.4124(4) 0.3827(4) -0.0003(4) 0.0586(16) Uani 1 1 d . . .
H24A H 0.4562 0.4047 0.0555 0.088 Uiso 1 1 calc R . .
H24B H 0.4334 0.4146 -0.0324 0.088 Uiso 1 1 calc R . .
H24C H 0.4237 0.3253 -0.0205 0.088 Uiso 1 1 calc R . .
C25 C 0.2747(5) 0.4791(3) 0.0320(4) 0.0547(14) Uani 1 1 d . . .
H25A H 0.3226 0.4987 0.0868 0.082 Uiso 1 1 calc R . .
H25B H 0.1998 0.4824 0.0327 0.082 Uiso 1 1 calc R . .
H25C H 0.2917 0.5132 0.0003 0.082 Uiso 1 1 calc R . .
C26 C 0.2233(4) 0.3934(3) -0.1496(3) 0.0429(12) Uani 1 1 d . . .
H26 H 0.2740 0.4404 -0.1344 0.051 Uiso 1 1 calc R . .
C27 C 0.1572(5) 0.3652(3) -0.2282(3) 0.0486(13) Uani 1 1 d . . .
H27 H 0.1631 0.3930 -0.2659 0.058 Uiso 1 1 calc R . .
C28 C 0.0815(4) 0.2953(4) -0.2519(3) 0.0457(13) Uani 1 1 d . . .
H28 H 0.0370 0.2767 -0.3056 0.055 Uiso 1 1 calc R . .
C29 C 0.0709(4) 0.2525(3) -0.1971(3) 0.0361(11) Uani 1 1 d . . .
C30 C -0.0111(4) 0.1756(4) -0.2253(3) 0.0494(14) Uani 1 1 d . . .
H30 H -0.0293 0.1690 -0.1771 0.059 Uiso 1 1 calc R . .
C31 C -0.1182(5) 0.1803(4) -0.2868(4) 0.081(2) Uani 1 1 d . . .
H31A H -0.1662 0.1298 -0.3006 0.122 Uiso 1 1 calc R . .
H31B H -0.1036 0.1869 -0.3350 0.122 Uiso 1 1 calc R . .
H31C H -0.1525 0.2272 -0.2637 0.122 Uiso 1 1 calc R . .
C32 C 0.0385(6) 0.0976(4) -0.2597(4) 0.0706(19) Uani 1 1 d . . .
H32A H -0.0150 0.0496 -0.2765 0.106 Uiso 1 1 calc R . .
H32B H 0.1014 0.0908 -0.2185 0.106 Uiso 1 1 calc R . .
H32C H 0.0605 0.1030 -0.3057 0.106 Uiso 1 1 calc R . .
C33 C 0.2090(4) 0.1845(3) -0.0425(3) 0.0325(10) Uani 1 1 d . . .
C34 C 0.2885(4) 0.1629(3) -0.0833(3) 0.0400(11) Uani 1 1 d . . .
H34 H 0.2939 0.1872 -0.1235 0.048 Uiso 1 1 calc R . .
C35 C 0.3590(4) 0.1050(3) -0.0635(3) 0.0503(14) Uani 1 1 d . . .
H35 H 0.4107 0.0910 -0.0915 0.060 Uiso 1 1 calc R . .
C36 C 0.3554(5) 0.0676(4) -0.0041(4) 0.0549(15) Uani 1 1 d . . .
H36 H 0.4038 0.0292 0.0079 0.066 Uiso 1 1 calc R . .
C37 C 0.2786(5) 0.0885(4) 0.0373(4) 0.0582(16) Uani 1 1 d . . .
H37 H 0.2733 0.0641 0.0775 0.070 Uiso 1 1 calc R . .
C38 C 0.2105(4) 0.1460(3) 0.0175(3) 0.0394(11) Uani 1 1 d . . .
C39 C 0.3840(3) 0.3369(2) -0.3732(3) 0.0268(9) Uani 1 1 d . . .
C40 C 0.4435(4) 0.3386(3) -0.2939(3) 0.0307(10) Uani 1 1 d . . .
C41 C 0.4900(4) 0.2620(3) -0.2728(3) 0.0364(11) Uani 1 1 d . . .
H41 H 0.4803 0.2181 -0.3240 0.044 Uiso 1 1 calc R . .
C42 C 0.6119(4) 0.2779(4) -0.2273(4) 0.0546(14) Uani 1 1 d . . .
H42A H 0.6369 0.2278 -0.2155 0.082 Uiso 1 1 calc R . .
H42B H 0.6242 0.3218 -0.1772 0.082 Uiso 1 1 calc R . .
H42C H 0.6518 0.2943 -0.2604 0.082 Uiso 1 1 calc R . .
C43 C 0.4246(5) 0.2299(3) -0.2242(3) 0.0463(13) Uani 1 1 d . . .
H43A H 0.4541 0.1814 -0.2113 0.070 Uiso 1 1 calc R . .
H43B H 0.3490 0.2154 -0.2562 0.070 Uiso 1 1 calc R . .
H43C H 0.4298 0.2728 -0.1747 0.070 Uiso 1 1 calc R . .
C44 C 0.4572(4) 0.4130(3) -0.2317(3) 0.0406(11) Uani 1 1 d . . .
H44 H 0.4978 0.4153 -0.1790 0.049 Uiso 1 1 calc R . .
C45 C 0.3479(4) 0.4797(3) -0.3233(3) 0.0417(12) Uani 1 1 d . . .
H45 H 0.3150 0.5265 -0.3324 0.050 Uiso 1 1 calc R . .
C46 C 0.4123(5) 0.4831(3) -0.2463(3) 0.0481(13) Uani 1 1 d . . .
H46 H 0.4255 0.5327 -0.2043 0.058 Uiso 1 1 calc R . .
C47 C 0.3312(4) 0.4067(3) -0.3882(3) 0.0313(10) Uani 1 1 d . . .
C48 C 0.2570(4) 0.4054(3) -0.4712(3) 0.0368(11) Uani 1 1 d . . .
H48 H 0.2586 0.3514 -0.5096 0.044 Uiso 1 1 calc R . .
C49 C 0.1378(4) 0.4125(4) -0.4693(4) 0.0538(14) Uani 1 1 d . . .
H49A H 0.1139 0.3686 -0.4503 0.081 Uiso 1 1 calc R . .
H49B H 0.0914 0.4077 -0.5232 0.081 Uiso 1 1 calc R . .
H49C H 0.1335 0.4657 -0.4332 0.081 Uiso 1 1 calc R . .
C50 C 0.2957(5) 0.4734(3) -0.5026(3) 0.0504(13) Uani 1 1 d . . .
H50A H 0.2470 0.4700 -0.5553 0.076 Uiso 1 1 calc R . .
H50B H 0.3686 0.4662 -0.5066 0.076 Uiso 1 1 calc R . .
H50C H 0.2960 0.5272 -0.4655 0.076 Uiso 1 1 calc R . .
C51 C 0.2865(3) 0.2049(3) -0.4644(2) 0.0258(9) Uani 1 1 d . . .
C52 C 0.2021(4) 0.2061(3) -0.4279(3) 0.0371(11) Uani 1 1 d . . .
H52 H 0.2033 0.2504 -0.3829 0.045 Uiso 1 1 calc R . .
C53 C 0.1168(4) 0.1420(3) -0.4581(3) 0.0456(13) Uani 1 1 d . . .
H53 H 0.0612 0.1446 -0.4331 0.055 Uiso 1 1 calc R . .
C54 C 0.1118(4) 0.0739(3) -0.5247(3) 0.0471(13) Uani 1 1 d . . .
H54 H 0.0542 0.0311 -0.5439 0.057 Uiso 1 1 calc R . .
C55 C 0.1940(4) 0.0713(3) -0.5618(3) 0.0433(12) Uani 1 1 d . . .
H55 H 0.1939 0.0266 -0.6062 0.052 Uiso 1 1 calc R . .
C56 C 0.2756(4) 0.1363(3) -0.5312(3) 0.0336(10) Uani 1 1 d . . .
C57 C 0.6088(4) 0.3709(3) -0.4214(3) 0.0450(13) Uani 1 1 d . . .
H57A H 0.5960 0.3867 -0.3690 0.068 Uiso 1 1 calc R . .
H57B H 0.5884 0.4134 -0.4481 0.068 Uiso 1 1 calc R . .
H57C H 0.6852 0.3648 -0.4147 0.068 Uiso 1 1 calc R . .
C58 C 0.6084(4) 0.1615(4) -0.4457(3) 0.0482(13) Uani 1 1 d . . .
H58A H 0.6030 0.1660 -0.3921 0.072 Uiso 1 1 calc R . .
H58B H 0.6838 0.1738 -0.4428 0.072 Uiso 1 1 calc R . .
H58C H 0.5817 0.1057 -0.4803 0.072 Uiso 1 1 calc R . .
C59 C 0.6228(4) 0.1639(3) -0.6268(3) 0.0288(9) Uani 1 1 d . . .
C60 C 0.5876(4) 0.0787(3) -0.6649(3) 0.0319(10) Uani 1 1 d . . .
C61 C 0.4671(4) 0.0443(3) -0.7036(3) 0.0369(11) Uani 1 1 d . . .
H61 H 0.4230 0.0909 -0.6935 0.044 Uiso 1 1 calc R . .
C62 C 0.4413(5) 0.0072(3) -0.7948(3) 0.0516(14) Uani 1 1 d . . .
H62A H 0.3648 -0.0136 -0.8176 0.077 Uiso 1 1 calc R . .
H62B H 0.4849 -0.0378 -0.8062 0.077 Uiso 1 1 calc R . .
H62C H 0.4577 0.0495 -0.8185 0.077 Uiso 1 1 calc R . .
C63 C 0.4336(5) -0.0212(3) -0.6661(4) 0.0558(15) Uani 1 1 d . . .
H63A H 0.4492 0.0028 -0.6083 0.084 Uiso 1 1 calc R . .
H63B H 0.4742 -0.0683 -0.6768 0.084 Uiso 1 1 calc R . .
H63C H 0.3564 -0.0391 -0.6898 0.084 Uiso 1 1 calc R . .
C64 C 0.6678(4) 0.0232(3) -0.6685(3) 0.0413(12) Uani 1 1 d . . .
H64 H 0.6462 -0.0337 -0.6927 0.050 Uiso 1 1 calc R . .
C65 C 0.7776(4) 0.0517(3) -0.6368(3) 0.0494(13) Uani 1 1 d . . .
H65 H 0.8293 0.0137 -0.6377 0.059 Uiso 1 1 calc R . .
C66 C 0.8118(4) 0.1355(3) -0.6039(3) 0.0409(12) Uani 1 1 d . . .
H66 H 0.8866 0.1538 -0.5848 0.049 Uiso 1 1 calc R . .
C67 C 0.7363(4) 0.1937(3) -0.5985(3) 0.0326(10) Uani 1 1 d . . .
C68 C 0.7773(4) 0.2859(3) -0.5661(3) 0.0373(11) Uani 1 1 d . . .
H68 H 0.7143 0.3166 -0.5606 0.045 Uiso 1 1 calc R . .
C69 C 0.8246(5) 0.3143(3) -0.6268(4) 0.0559(15) Uani 1 1 d . . .
H69A H 0.8503 0.3729 -0.6052 0.084 Uiso 1 1 calc R . .
H69B H 0.7683 0.3046 -0.6778 0.084 Uiso 1 1 calc R . .
H69C H 0.8845 0.2833 -0.6352 0.084 Uiso 1 1 calc R . .
C70 C 0.8615(4) 0.3077(4) -0.4824(3) 0.0568(15) Uani 1 1 d . . .
H70A H 0.8848 0.3666 -0.4639 0.085 Uiso 1 1 calc R . .
H70B H 0.9237 0.2775 -0.4858 0.085 Uiso 1 1 calc R . .
H70C H 0.8291 0.2926 -0.4446 0.085 Uiso 1 1 calc R . .
C71 C 0.4914(3) 0.2530(3) -0.6762(3) 0.0285(9) Uani 1 1 d . . .
C72 C 0.5112(4) 0.2382(3) -0.7520(3) 0.0398(11) Uani 1 1 d . . .
H72 H 0.5641 0.2039 -0.7640 0.048 Uiso 1 1 calc R . .
C73 C 0.4521(5) 0.2746(3) -0.8087(3) 0.0485(13) Uani 1 1 d . . .
H73 H 0.4656 0.2636 -0.8590 0.058 Uiso 1 1 calc R . .
C74 C 0.3739(5) 0.3266(4) -0.7935(3) 0.0528(14) Uani 1 1 d . . .
H74 H 0.3352 0.3503 -0.8330 0.063 Uiso 1 1 calc R . .
C75 C 0.3539(4) 0.3431(4) -0.7188(3) 0.0501(14) Uani 1 1 d . . .
H75 H 0.3020 0.3782 -0.7063 0.060 Uiso 1 1 calc R . .
C76 C 0.4124(4) 0.3062(3) -0.6644(3) 0.0341(10) Uani 1 1 d . . .

loop_
_atom_site_aniso_label
_atom_site_aniso_U_11
_atom_site_aniso_U_22
_atom_site_aniso_U_33
_atom_site_aniso_U_23
_atom_site_aniso_U_13
_atom_site_aniso_U_12
Zr1 0.0274(2) 0.0322(3) 0.0278(3) 0.00669(19) 0.01190(19) 0.00412(18)
Zr2 0.0250(2) 0.0312(2) 0.0257(2) 0.01090(18) 0.01000(18) 0.00258(17)
F1 0.0543(18) 0.0444(16) 0.0434(17) -0.0016(13) 0.0274(14) -0.0120(14)
F2 0.065(2) 0.078(2) 0.0567(19) 0.0437(17) 0.0403(17) 0.0448(17)
F3 0.0462(16) 0.0444(16) 0.0408(16) -0.0060(13) 0.0256(14) -0.0078(13)
F4 0.0493(17) 0.066(2) 0.0370(16) 0.0246(14) 0.0211(13) 0.0326(15)
N1 0.0309(19) 0.0268(19) 0.0259(18) 0.0067(15) 0.0121(15) 0.0026(15)
N2 0.0274(18) 0.0257(18) 0.033(2) 0.0083(16) 0.0151(16) 0.0045(15)
N3 0.0277(18) 0.0251(18) 0.0261(18) 0.0075(15) 0.0133(15) 0.0028(14)
N4 0.0250(17) 0.0246(18) 0.0286(19) 0.0076(15) 0.0141(15) 0.0064(14)
C1 0.034(2) 0.031(2) 0.026(2) 0.0027(19) 0.0135(19) 0.0036(19)
C2 0.048(3) 0.029(2) 0.037(3) 0.008(2) 0.016(2) 0.005(2)
C3 0.042(3) 0.051(3) 0.046(3) 0.024(3) 0.015(2) 0.013(2)
C4 0.086(5) 0.066(4) 0.073(4) 0.039(3) 0.040(4) 0.038(4)
C5 0.051(3) 0.078(4) 0.042(3) 0.019(3) 0.011(3) 0.017(3)
C6 0.065(4) 0.038(3) 0.047(3) 0.017(2) 0.023(3) 0.005(3)
C7 0.068(4) 0.046(3) 0.050(3) 0.012(3) 0.024(3) -0.018(3)
C8 0.036(3) 0.066(4) 0.045(3) 0.011(3) 0.013(2) -0.011(3)
C9 0.037(3) 0.047(3) 0.032(3) 0.009(2) 0.016(2) 0.001(2)
C10 0.035(3) 0.098(5) 0.058(4) 0.049(4) 0.020(3) 0.013(3)
C11 0.067(4) 0.146(7) 0.045(4) 0.017(4) 0.007(3) 0.043(5)
C12 0.058(4) 0.059(4) 0.115(6) 0.046(4) -0.003(4) 0.006(3)
C13 0.031(2) 0.033(2) 0.031(2) 0.0089(19) 0.0106(19) 0.0108(19)
C14 0.044(3) 0.042(3) 0.034(3) 0.006(2) 0.016(2) 0.006(2)
C15 0.057(3) 0.046(3) 0.034(3) -0.003(2) 0.019(2) 0.006(3)
C16 0.056(3) 0.038(3) 0.057(4) -0.006(3) 0.019(3) -0.003(3)
C17 0.052(3) 0.040(3) 0.053(3) 0.003(3) 0.020(3) -0.007(2)
C18 0.035(2) 0.041(3) 0.030(2) -0.001(2) 0.013(2) 0.003(2)
C19 0.043(3) 0.074(4) 0.053(3) 0.034(3) 0.020(3) 0.024(3)
C20 0.065(4) 0.053(3) 0.047(3) -0.005(3) 0.029(3) -0.018(3)
C21 0.026(2) 0.032(2) 0.029(2) 0.0084(19) 0.0133(18) 0.0070(18)
C22 0.038(2) 0.032(2) 0.036(3) 0.010(2) 0.019(2) 0.0064(19)
C23 0.037(3) 0.041(3) 0.036(3) 0.006(2) 0.015(2) -0.004(2)
C24 0.039(3) 0.077(4) 0.049(3) 0.002(3) 0.013(3) -0.005(3)
C25 0.070(4) 0.038(3) 0.057(3) 0.006(3) 0.028(3) -0.006(3)
C26 0.049(3) 0.038(3) 0.046(3) 0.018(2) 0.016(2) 0.002(2)
C27 0.058(3) 0.052(3) 0.049(3) 0.029(3) 0.022(3) 0.016(3)
C28 0.046(3) 0.065(4) 0.029(3) 0.019(2) 0.012(2) 0.010(3)
C29 0.034(2) 0.042(3) 0.031(2) 0.004(2) 0.013(2) 0.003(2)
C30 0.046(3) 0.068(4) 0.024(2) 0.004(2) 0.005(2) -0.015(3)
C31 0.040(3) 0.081(5) 0.088(5) -0.012(4) -0.002(3) -0.009(3)
C32 0.074(4) 0.051(4) 0.070(4) 0.020(3) -0.009(3) -0.008(3)
C33 0.029(2) 0.027(2) 0.036(3) 0.0041(19) 0.008(2) 0.0009(18)
C34 0.036(3) 0.042(3) 0.046(3) 0.010(2) 0.020(2) 0.008(2)
C35 0.044(3) 0.051(3) 0.059(4) 0.009(3) 0.027(3) 0.018(2)
C36 0.049(3) 0.059(4) 0.062(4) 0.019(3) 0.020(3) 0.029(3)
C37 0.068(4) 0.067(4) 0.058(4) 0.036(3) 0.028(3) 0.035(3)
C38 0.037(3) 0.050(3) 0.043(3) 0.020(2) 0.022(2) 0.021(2)
C39 0.029(2) 0.023(2) 0.031(2) 0.0035(18) 0.0164(19) -0.0003(17)
C40 0.032(2) 0.032(2) 0.028(2) 0.0064(19) 0.0113(19) 0.0002(18)
C41 0.044(3) 0.040(3) 0.025(2) 0.008(2) 0.011(2) 0.007(2)
C42 0.044(3) 0.068(4) 0.051(3) 0.020(3) 0.008(3) 0.014(3)
C43 0.060(3) 0.038(3) 0.045(3) 0.016(2) 0.017(3) 0.006(2)
C44 0.044(3) 0.040(3) 0.033(3) 0.003(2) 0.011(2) -0.001(2)
C45 0.060(3) 0.024(2) 0.042(3) 0.008(2) 0.017(3) 0.006(2)
C46 0.065(4) 0.030(3) 0.039(3) -0.007(2) 0.016(3) -0.003(2)
C47 0.034(2) 0.029(2) 0.034(2) 0.0100(19) 0.016(2) 0.0042(18)
C48 0.041(3) 0.038(3) 0.038(3) 0.017(2) 0.014(2) 0.014(2)
C49 0.044(3) 0.059(4) 0.061(4) 0.017(3) 0.019(3) 0.013(3)
C50 0.069(4) 0.044(3) 0.050(3) 0.024(3) 0.025(3) 0.017(3)
C51 0.027(2) 0.026(2) 0.027(2) 0.0090(18) 0.0099(18) 0.0023(17)
C52 0.040(3) 0.037(3) 0.037(3) 0.010(2) 0.015(2) 0.000(2)
C53 0.039(3) 0.052(3) 0.053(3) 0.017(3) 0.024(2) -0.003(2)
C54 0.039(3) 0.045(3) 0.055(3) 0.013(3) 0.014(2) -0.016(2)
C55 0.046(3) 0.037(3) 0.041(3) 0.000(2) 0.014(2) -0.006(2)
C56 0.030(2) 0.037(3) 0.036(3) 0.009(2) 0.015(2) 0.0006(19)
C57 0.044(3) 0.047(3) 0.044(3) 0.007(2) 0.021(2) -0.010(2)
C58 0.051(3) 0.063(4) 0.045(3) 0.029(3) 0.022(3) 0.023(3)
C59 0.035(2) 0.032(2) 0.026(2) 0.0119(19) 0.0165(19) 0.0108(19)
C60 0.035(2) 0.032(2) 0.030(2) 0.0081(19) 0.013(2) 0.0078(19)
C61 0.040(3) 0.026(2) 0.046(3) 0.006(2) 0.018(2) 0.0028(19)
C62 0.058(3) 0.044(3) 0.048(3) 0.006(3) 0.015(3) 0.007(3)
C63 0.073(4) 0.037(3) 0.066(4) 0.013(3) 0.036(3) -0.004(3)
C64 0.049(3) 0.027(2) 0.053(3) 0.012(2) 0.020(3) 0.011(2)
C65 0.048(3) 0.047(3) 0.063(4) 0.022(3) 0.024(3) 0.026(3)
C66 0.033(3) 0.046(3) 0.044(3) 0.010(2) 0.014(2) 0.011(2)
C67 0.033(2) 0.034(2) 0.036(3) 0.012(2) 0.017(2) 0.0064(19)
C68 0.032(2) 0.037(3) 0.044(3) 0.007(2) 0.018(2) 0.002(2)
C69 0.068(4) 0.038(3) 0.073(4) 0.016(3) 0.038(3) 0.004(3)
C70 0.042(3) 0.060(4) 0.057(4) 0.001(3) 0.012(3) -0.004(3)
C71 0.028(2) 0.030(2) 0.029(2) 0.0098(19) 0.0096(18) 0.0030(18)
C72 0.047(3) 0.046(3) 0.036(3) 0.016(2) 0.021(2) 0.012(2)
C73 0.060(3) 0.058(3) 0.038(3) 0.023(3) 0.021(3) 0.010(3)
C74 0.061(4) 0.068(4) 0.037(3) 0.029(3) 0.012(3) 0.015(3)
C75 0.048(3) 0.067(4) 0.049(3) 0.032(3) 0.019(3) 0.028(3)
C76 0.036(2) 0.044(3) 0.029(2) 0.016(2) 0.015(2) 0.011(2)

loop_
_atom_type_symbol
_atom_type_description
_atom_type_scat_dispersion_real
_atom_type_scat_dispersion_imag
_atom_type_scat_source
C C 0.0033 0.0016 'International Tables Vol C Tables 4.2.6.8 and 6.1.1.4'
H H 0.0000 0.0000 'International Tables Vol C Tables 4.2.6.8 and 6.1.1.4'
F F 0.0171 0.0103 'International Tables Vol C Tables 4.2.6.8 and 6.1.1.4'
N N 0.0061 0.0033 'International Tables Vol C Tables 4.2.6.8 and 6.1.1.4'
Zr Zr -2.9673 0.5597 'International Tables Vol C Tables 4.2.6.8 and 6.1.1.4'

loop_
_geom_angle_atom_site_label_1
_geom_angle_atom_site_label_2
_geom_angle_atom_site_label_3
_geom_angle
_geom_angle_site_symmetry_1
_geom_angle_site_symmetry_3
_geom_angle_publ_flag
N1 Zr1 N2 139.62(13) . . ?
N1 Zr1 C19 104.13(17) . . ?
N2 Zr1 C19 98.91(17) . . ?
N1 Zr1 C20 101.98(17) . . ?
N2 Zr1 C20 103.84(18) . . ?
C19 Zr1 C20 104.3(2) . . ?
N1 Zr1 F2 82.75(12) . . ?
N2 Zr1 F2 69.56(11) . . ?
C19 Zr1 F2 167.19(16) . . ?
C20 Zr1 F2 84.4(2) . . ?
N1 Zr1 F1 68.69(11) . . ?
N2 Zr1 F1 81.85(11) . . ?
C19 Zr1 F1 83.22(18) . . ?
C20 Zr1 F1 169.48(17) . . ?
F2 Zr1 F1 89.42(12) . . ?
N4 Zr2 N3 143.27(13) . . ?
N4 Zr2 C58 97.63(16) . . ?
N3 Zr2 C58 104.78(16) . . ?
N4 Zr2 C57 106.37(16) . . ?
N3 Zr2 C57 97.54(16) . . ?
C58 Zr2 C57 101.0(2) . . ?
N4 Zr2 F4 68.64(11) . . ?
N3 Zr2 F4 83.63(11) . . ?
C58 Zr2 F4 163.89(16) . . ?
C57 Zr2 F4 91.24(17) . . ?
N4 Zr2 F3 83.59(11) . . ?
N3 Zr2 F3 68.33(11) . . ?
C58 Zr2 F3 88.98(18) . . ?
C57 Zr2 F3 164.57(15) . . ?
F4 Zr2 F3 81.33(11) . . ?
C18 F1 Zr1 113.3(2) . . ?
C38 F2 Zr1 114.7(2) . . ?
C56 F3 Zr2 115.2(2) . . ?
C76 F4 Zr2 115.7(2) . . ?
C13 N1 C1 115.7(3) . . ?
C13 N1 Zr1 123.3(3) . . ?
C1 N1 Zr1 121.0(3) . . ?
C33 N2 C21 115.4(3) . . ?
C33 N2 Zr1 121.8(3) . . ?
C21 N2 Zr1 122.7(3) . . ?
C51 N3 C39 116.7(3) . . ?
C51 N3 Zr2 124.2(3) . . ?
C39 N3 Zr2 119.0(2) . . ?
C71 N4 C59 115.9(3) . . ?
C71 N4 Zr2 124.5(3) . . ?
C59 N4 Zr2 119.6(2) . . ?
C2 C1 C9 121.2(4) . . ?
C2 C1 N1 120.0(4) . . ?
C9 C1 N1 118.8(4) . . ?
C6 C2 C1 117.8(5) . . ?
C6 C2 C3 119.0(4) . . ?
C1 C2 C3 123.2(4) . . ?
C2 C3 C4 112.4(5) . . ?
C2 C3 C5 111.4(4) . . ?
C4 C3 C5 109.8(4) . . ?
C2 C3 H3 107.7 . . ?
C4 C3 H3 107.7 . . ?
C5 C3 H3 107.7 . . ?
C3 C4 H4A 109.5 . . ?
C3 C4 H4B 109.5 . . ?
H4A C4 H4B 109.5 . . ?
C3 C4 H4C 109.5 . . ?
H4A C4 H4C 109.5 . . ?
H4B C4 H4C 109.5 . . ?
C3 C5 H5A 109.5 . . ?
C3 C5 H5B 109.5 . . ?
H5A C5 H5B 109.5 . . ?
C3 C5 H5C 109.5 . . ?
H5A C5 H5C 109.5 . . ?
H5B C5 H5C 109.5 . . ?
C7 C6 C2 121.9(5) . . ?
C7 C6 H6 119.1 . . ?
C2 C6 H6 119.1 . . ?
C8 C7 C6 119.1(5) . . ?
C8 C7 H7 120.5 . . ?
C6 C7 H7 120.5 . . ?
C7 C8 C9 122.1(5) . . ?
C7 C8 H8 118.9 . . ?
C9 C8 H8 118.9 . . ?
C8 C9 C1 118.0(5) . . ?
C8 C9 C10 119.6(5) . . ?
C1 C9 C10 122.4(4) . . ?
C11 C10 C12 110.4(5) . . ?
C11 C10 C9 114.4(6) . . ?
C12 C10 C9 110.5(5) . . ?
C11 C10 H10 107.0 . . ?
C12 C10 H10 107.0 . . ?
C9 C10 H10 107.0 . . ?
C10 C11 H11A 109.5 . . ?
C10 C11 H11B 109.5 . . ?
H11A C11 H11B 109.5 . . ?
C10 C11 H11C 109.5 . . ?
H11A C11 H11C 109.5 . . ?
H11B C11 H11C 109.5 . . ?
C10 C12 H12A 109.5 . . ?
C10 C12 H12B 109.5 . . ?
H12A C12 H12B 109.5 . . ?
C10 C12 H12C 109.5 . . ?
H12A C12 H12C 109.5 . . ?
H12B C12 H12C 109.5 . . ?
C18 C13 N1 118.9(4) . . ?
C18 C13 C14 114.6(4) . . ?
N1 C13 C14 126.4(4) . . ?
C15 C14 C13 119.7(5) . . ?
C15 C14 H14 120.1 . . ?
C13 C14 H14 120.1 . . ?
C16 C15 C14 122.2(5) . . ?
C16 C15 H15 118.9 . . ?
C14 C15 H15 118.9 . . ?
C15 C16 C17 119.4(5) . . ?
C15 C16 H16 120.3 . . ?
C17 C16 H16 120.3 . . ?
C18 C17 C16 117.1(5) . . ?
C18 C17 H17 121.5 . . ?
C16 C17 H17 121.5 . . ?
C17 C18 C13 127.0(4) . . ?
C17 C18 F1 119.3(4) . . ?
C13 C18 F1 113.7(4) . . ?
Zr1 C19 H19A 109.5 . . ?
Zr1 C19 H19B 109.5 . . ?
H19A C19 H19B 109.5 . . ?
Zr1 C19 H19C 109.5 . . ?
H19A C19 H19C 109.5 . . ?
H19B C19 H19C 109.5 . . ?
Zr1 C20 H20A 109.5 . . ?
Zr1 C20 H20B 109.5 . . ?
H20A C20 H20B 109.5 . . ?
Zr1 C20 H20C 109.5 . . ?
H20A C20 H20C 109.5 . . ?
H20B C20 H20C 109.5 . . ?
C22 C21 C29 119.9(4) . . ?
C22 C21 N2 120.5(4) . . ?
C29 C21 N2 119.6(4) . . ?
C26 C22 C21 119.0(4) . . ?
C26 C22 C23 118.5(4) . . ?
C21 C22 C23 122.4(4) . . ?
C22 C23 C25 112.2(4) . . ?
C22 C23 C24 112.4(4) . . ?
C25 C23 C24 109.1(4) . . ?
C22 C23 H23 107.6 . . ?
C25 C23 H23 107.6 . . ?
C24 C23 H23 107.6 . . ?
C23 C24 H24A 109.5 . . ?
C23 C24 H24B 109.5 . . ?
H24A C24 H24B 109.5 . . ?
C23 C24 H24C 109.5 . . ?
H24A C24 H24C 109.5 . . ?
H24B C24 H24C 109.5 . . ?
C23 C25 H25A 109.5 . . ?
C23 C25 H25B 109.5 . . ?
H25A C25 H25B 109.5 . . ?
C23 C25 H25C 109.5 . . ?
H25A C25 H25C 109.5 . . ?
H25B C25 H25C 109.5 . . ?
C27 C26 C22 121.2(5) . . ?
C27 C26 H26 119.4 . . ?
C22 C26 H26 119.4 . . ?
C26 C27 C28 120.2(5) . . ?
C26 C27 H27 119.9 . . ?
C28 C27 H27 119.9 . . ?
C27 C28 C29 121.2(5) . . ?
C27 C28 H28 119.4 . . ?
C29 C28 H28 119.4 . . ?
C28 C29 C21 118.5(4) . . ?
C28 C29 C30 119.9(4) . . ?
C21 C29 C30 121.7(4) . . ?
C31 C30 C32 109.2(5) . . ?
C31 C30 C29 114.7(5) . . ?
C32 C30 C29 111.2(5) . . ?
C31 C30 H30 107.1 . . ?
C32 C30 H30 107.1 . . ?
C29 C30 H30 107.1 . . ?
C30 C31 H31A 109.5 . . ?
C30 C31 H31B 109.5 . . ?
H31A C31 H31B 109.5 . . ?
C30 C31 H31C 109.5 . . ?
H31A C31 H31C 109.5 . . ?
H31B C31 H31C 109.5 . . ?
C30 C32 H32A 109.5 . . ?
C30 C32 H32B 109.5 . . ?
H32A C32 H32B 109.5 . . ?
C30 C32 H32C 109.5 . . ?
H32A C32 H32C 109.5 . . ?
H32B C32 H32C 109.5 . . ?
C38 C33 N2 118.4(4) . . ?
C38 C33 C34 115.0(4) . . ?
N2 C33 C34 126.6(4) . . ?
C35 C34 C33 119.8(5) . . ?
C35 C34 H34 120.1 . . ?
C33 C34 H34 120.1 . . ?
C36 C35 C34 122.6(5) . . ?
C36 C35 H35 118.7 . . ?
C34 C35 H35 118.7 . . ?
C35 C36 C37 118.5(5) . . ?
C35 C36 H36 120.7 . . ?
C37 C36 H36 120.7 . . ?
C38 C37 C36 118.2(5) . . ?
C38 C37 H37 120.9 . . ?
C36 C37 H37 120.9 . . ?
C37 C38 C33 125.9(5) . . ?
C37 C38 F2 120.0(4) . . ?
C33 C38 F2 114.1(4) . . ?
C40 C39 C47 120.5(4) . . ?
C40 C39 N3 120.0(4) . . ?
C47 C39 N3 119.5(4) . . ?
C44 C40 C39 118.3(4) . . ?
C44 C40 C41 119.1(4) . . ?
C39 C40 C41 122.6(4) . . ?
C42 C41 C40 112.9(4) . . ?
C42 C41 C43 110.9(4) . . ?
C40 C41 C43 109.8(4) . . ?
C42 C41 H41 107.6 . . ?
C40 C41 H41 107.6 . . ?
C43 C41 H41 107.6 . . ?
C41 C42 H42A 109.5 . . ?
C41 C42 H42B 109.5 . . ?
H42A C42 H42B 109.5 . . ?
C41 C42 H42C 109.5 . . ?
H42A C42 H42C 109.5 . . ?
H42B C42 H42C 109.5 . . ?
C41 C43 H43A 109.5 . . ?
C41 C43 H43B 109.5 . . ?
H43A C43 H43B 109.5 . . ?
C41 C43 H43C 109.5 . . ?
H43A C43 H43C 109.5 . . ?
H43B C43 H43C 109.5 . . ?
C46 C44 C40 121.8(5) . . ?
C46 C44 H44 119.1 . . ?
C40 C44 H44 119.1 . . ?
C46 C45 C47 120.9(5) . . ?
C46 C45 H45 119.5 . . ?
C47 C45 H45 119.5 . . ?
C44 C46 C45 119.8(4) . . ?
C44 C46 H46 120.1 . . ?
C45 C46 H46 120.1 . . ?
C45 C47 C39 118.4(4) . . ?
C45 C47 C48 118.8(4) . . ?
C39 C47 C48 122.8(4) . . ?
C50 C48 C47 112.3(4) . . ?
C50 C48 C49 110.3(4) . . ?
C47 C48 C49 110.8(4) . . ?
C50 C48 H48 107.7 . . ?
C47 C48 H48 107.7 . . ?
C49 C48 H48 107.7 . . ?
C48 C49 H49A 109.5 . . ?
C48 C49 H49B 109.5 . . ?
H49A C49 H49B 109.5 . . ?
C48 C49 H49C 109.5 . . ?
H49A C49 H49C 109.5 . . ?
H49B C49 H49C 109.5 . . ?
C48 C50 H50A 109.5 . . ?
C48 C50 H50B 109.5 . . ?
H50A C50 H50B 109.5 . . ?
C48 C50 H50C 109.5 . . ?
H50A C50 H50C 109.5 . . ?
H50B C50 H50C 109.5 . . ?
C56 C51 N3 118.0(4) . . ?
C56 C51 C52 114.5(4) . . ?
N3 C51 C52 127.4(4) . . ?
C53 C52 C51 120.7(5) . . ?
C53 C52 H52 119.6 . . ?
C51 C52 H52 119.6 . . ?
C52 C53 C54 121.8(5) . . ?
C52 C53 H53 119.1 . . ?
C54 C53 H53 119.1 . . ?
C55 C54 C53 118.6(4) . . ?
C55 C54 H54 120.7 . . ?
C53 C54 H54 120.7 . . ?
C56 C55 C54 117.8(5) . . ?
C56 C55 H55 121.1 . . ?
C54 C55 H55 121.1 . . ?
C55 C56 C51 126.5(4) . . ?
C55 C56 F3 119.9(4) . . ?
C51 C56 F3 113.6(4) . . ?
Zr2 C57 H57A 109.5 . . ?
Zr2 C57 H57B 109.5 . . ?
H57A C57 H57B 109.5 . . ?
Zr2 C57 H57C 109.5 . . ?
H57A C57 H57C 109.5 . . ?
H57B C57 H57C 109.5 . . ?
Zr2 C58 H58A 109.5 . . ?
Zr2 C58 H58B 109.5 . . ?
H58A C58 H58B 109.5 . . ?
Zr2 C58 H58C 109.5 . . ?
H58A C58 H58C 109.5 . . ?
H58B C58 H58C 109.5 . . ?
C60 C59 C67 120.7(4) . . ?
C60 C59 N4 120.0(4) . . ?
C67 C59 N4 119.1(4) . . ?
C64 C60 C59 118.1(4) . . ?
C64 C60 C61 118.9(4) . . ?
C59 C60 C61 123.0(4) . . ?
C62 C61 C60 111.3(4) . . ?
C62 C61 C63 109.7(4) . . ?
C60 C61 C63 111.7(4) . . ?
C62 C61 H61 108.0 . . ?
C60 C61 H61 108.0 . . ?
C63 C61 H61 108.0 . . ?
C61 C62 H62A 109.5 . . ?
C61 C62 H62B 109.5 . . ?
H62A C62 H62B 109.5 . . ?
C61 C62 H62C 109.5 . . ?
H62A C62 H62C 109.5 . . ?
H62B C62 H62C 109.5 . . ?
C61 C63 H63A 109.5 . . ?
C61 C63 H63B 109.5 . . ?
H63A C63 H63B 109.5 . . ?
C61 C63 H63C 109.5 . . ?
H63A C63 H63C 109.5 . . ?
H63B C63 H63C 109.5 . . ?
C65 C64 C60 121.0(5) . . ?
C65 C64 H64 119.5 . . ?
C60 C64 H64 119.5 . . ?
C66 C65 C64 120.8(5) . . ?
C66 C65 H65 119.6 . . ?
C64 C65 H65 119.6 . . ?
C65 C66 C67 121.0(5) . . ?
C65 C66 H66 119.5 . . ?
C67 C66 H66 119.5 . . ?
C66 C67 C59 118.2(4) . . ?
C66 C67 C68 119.3(4) . . ?
C59 C67 C68 122.5(4) . . ?
C67 C68 C70 112.2(4) . . ?
C67 C68 C69 110.6(4) . . ?
C70 C68 C69 110.7(4) . . ?
C67 C68 H68 107.7 . . ?
C70 C68 H68 107.7 . . ?
C69 C68 H68 107.7 . . ?
C68 C69 H69A 109.5 . . ?
C68 C69 H69B 109.5 . . ?
H69A C69 H69B 109.5 . . ?
C68 C69 H69C 109.5 . . ?
H69A C69 H69C 109.5 . . ?
H69B C69 H69C 109.5 . . ?
C68 C70 H70A 109.5 . . ?
C68 C70 H70B 109.5 . . ?
H70A C70 H70B 109.5 . . ?
C68 C70 H70C 109.5 . . ?
H70A C70 H70C 109.5 . . ?
H70B C70 H70C 109.5 . . ?
C76 C71 C72 115.1(4) . . ?
C76 C71 N4 117.3(4) . . ?
C72 C71 N4 127.6(4) . . ?
C73 C72 C71 119.7(5) . . ?
C73 C72 H72 120.1 . . ?
C71 C72 H72 120.1 . . ?
C74 C73 C72 122.5(5) . . ?
C74 C73 H73 118.8 . . ?
C72 C73 H73 118.8 . . ?
C73 C74 C75 118.9(5) . . ?
C73 C74 H74 120.6 . . ?
C75 C74 H74 120.6 . . ?
C76 C75 C74 117.6(5) . . ?
C76 C75 H75 121.2 . . ?
C74 C75 H75 121.2 . . ?
C75 C76 C71 126.2(4) . . ?
C75 C76 F4 119.9(4) . . ?
C71 C76 F4 113.9(4) . . ?

loop_
_geom_bond_atom_site_label_1
_geom_bond_atom_site_label_2
_geom_bond_distance
_geom_bond_site_symmetry_2
_geom_bond_publ_flag
Zr1 N1 2.134(3) . ?
Zr1 N2 2.151(3) . ?
Zr1 C19 2.216(5) . ?
Zr1 C20 2.228(5) . ?
Zr1 F2 2.418(3) . ?
Zr1 F1 2.473(3) . ?
Zr2 N4 2.144(3) . ?
Zr2 N3 2.155(3) . ?
Zr2 C58 2.206(5) . ?
Zr2 C57 2.210(5) . ?
Zr2 F4 2.438(3) . ?
Zr2 F3 2.454(3) . ?
F1 C18 1.403(5) . ?
F2 C38 1.388(5) . ?
F3 C56 1.401(5) . ?
F4 C76 1.399(5) . ?
N1 C13 1.394(6) . ?
N1 C1 1.455(5) . ?
N2 C33 1.396(5) . ?
N2 C21 1.439(5) . ?
N3 C51 1.390(5) . ?
N3 C39 1.450(5) . ?
N4 C71 1.403(5) . ?
N4 C59 1.451(5) . ?
C1 C2 1.401(6) . ?
C1 C9 1.413(6) . ?
C2 C6 1.395(7) . ?
C2 C3 1.513(7) . ?
C3 C4 1.533(7) . ?
C3 C5 1.537(7) . ?
C3 H3 0.9800 . ?
C4 H4A 0.9600 . ?
C4 H4B 0.9600 . ?
C4 H4C 0.9600 . ?
C5 H5A 0.9600 . ?
C5 H5B 0.9600 . ?
C5 H5C 0.9600 . ?
C6 C7 1.386(8) . ?
C6 H6 0.9300 . ?
C7 C8 1.372(8) . ?
C7 H7 0.9300 . ?
C8 C9 1.387(7) . ?
C8 H8 0.9300 . ?
C9 C10 1.510(7) . ?
C10 C11 1.496(9) . ?
C10 C12 1.520(9) . ?
C10 H10 0.9800 . ?
C11 H11A 0.9600 . ?
C11 H11B 0.9600 . ?
C11 H11C 0.9600 . ?
C12 H12A 0.9600 . ?
C12 H12B 0.9600 . ?
C12 H12C 0.9600 . ?
C13 C18 1.375(6) . ?
C13 C14 1.411(6) . ?
C14 C15 1.394(7) . ?
C14 H14 0.9300 . ?
C15 C16 1.370(7) . ?
C15 H15 0.9300 . ?
C16 C17 1.382(8) . ?
C16 H16 0.9300 . ?
C17 C18 1.365(7) . ?
C17 H17 0.9300 . ?
C19 H19A 0.9600 . ?
C19 H19B 0.9600 . ?
C19 H19C 0.9600 . ?
C20 H20A 0.9600 . ?
C20 H20B 0.9600 . ?
C20 H20C 0.9600 . ?
C21 C22 1.408(6) . ?
C21 C29 1.417(6) . ?
C22 C26 1.390(6) . ?
C22 C23 1.512(7) . ?
C23 C25 1.528(7) . ?
C23 C24 1.537(7) . ?
C23 H23 0.9800 . ?
C24 H24A 0.9600 . ?
C24 H24B 0.9600 . ?
C24 H24C 0.9600 . ?
C25 H25A 0.9600 . ?
C25 H25B 0.9600 . ?
C25 H25C 0.9600 . ?
C26 C27 1.366(7) . ?
C26 H26 0.9300 . ?
C27 C28 1.383(8) . ?
C27 H27 0.9300 . ?
C28 C29 1.388(7) . ?
C28 H28 0.9300 . ?
C29 C30 1.509(7) . ?
C30 C31 1.517(8) . ?
C30 C32 1.520(9) . ?
C30 H30 0.9800 . ?
C31 H31A 0.9600 . ?
C31 H31B 0.9600 . ?
C31 H31C 0.9600 . ?
C32 H32A 0.9600 . ?
C32 H32B 0.9600 . ?
C32 H32C 0.9600 . ?
C33 C38 1.383(6) . ?
C33 C34 1.403(6) . ?
C34 C35 1.389(7) . ?
C34 H34 0.9300 . ?
C35 C36 1.376(8) . ?
C35 H35 0.9300 . ?
C36 C37 1.377(8) . ?
C36 H36 0.9300 . ?
C37 C38 1.367(7) . ?
C37 H37 0.9300 . ?
C39 C40 1.401(6) . ?
C39 C47 1.415(6) . ?
C40 C44 1.394(6) . ?
C40 C41 1.522(6) . ?
C41 C42 1.520(7) . ?
C41 C43 1.531(7) . ?
C41 H41 0.9800 . ?
C42 H42A 0.9600 . ?
C42 H42B 0.9600 . ?
C42 H42C 0.9600 . ?
C43 H43A 0.9600 . ?
C43 H43B 0.9600 . ?
C43 H43C 0.9600 . ?
C44 C46 1.375(7) . ?
C44 H44 0.9300 . ?
C45 C46 1.378(7) . ?
C45 C47 1.400(6) . ?
C45 H45 0.9300 . ?
C46 H46 0.9300 . ?
C47 C48 1.515(6) . ?
C48 C50 1.518(7) . ?
C48 C49 1.536(7) . ?
C48 H48 0.9800 . ?
C49 H49A 0.9600 . ?
C49 H49B 0.9600 . ?
C49 H49C 0.9600 . ?
C50 H50A 0.9600 . ?
C50 H50B 0.9600 . ?
C50 H50C 0.9600 . ?
C51 C56 1.384(6) . ?
C51 C52 1.397(6) . ?
C52 C53 1.384(7) . ?
C52 H52 0.9300 . ?
C53 C54 1.392(7) . ?
C53 H53 0.9300 . ?
C54 C55 1.378(7) . ?
C54 H54 0.9300 . ?
C55 C56 1.364(6) . ?
C55 H55 0.9300 . ?
C57 H57A 0.9600 . ?
C57 H57B 0.9600 . ?
C57 H57C 0.9600 . ?
C58 H58A 0.9600 . ?
C58 H58B 0.9600 . ?
C58 H58C 0.9600 . ?
C59 C60 1.401(6) . ?
C59 C67 1.419(6) . ?
C60 C64 1.404(6) . ?
C60 C61 1.522(6) . ?
C61 C62 1.511(7) . ?
C61 C63 1.531(7) . ?
C61 H61 0.9800 . ?
C62 H62A 0.9600 . ?
C62 H62B 0.9600 . ?
C62 H62C 0.9600 . ?
C63 H63A 0.9600 . ?
C63 H63B 0.9600 . ?
C63 H63C 0.9600 . ?
C64 C65 1.372(7) . ?
C64 H64 0.9300 . ?
C65 C66 1.369(7) . ?
C65 H65 0.9300 . ?
C66 C67 1.393(6) . ?
C66 H66 0.9300 . ?
C67 C68 1.511(6) . ?
C68 C70 1.521(7) . ?
C68 C69 1.540(7) . ?
C68 H68 0.9800 . ?
C69 H69A 0.9600 . ?
C69 H69B 0.9600 . ?
C69 H69C 0.9600 . ?
C70 H70A 0.9600 . ?
C70 H70B 0.9600 . ?
C70 H70C 0.9600 . ?
C71 C76 1.386(6) . ?
C71 C72 1.398(6) . ?
C72 C73 1.379(7) . ?
C72 H72 0.9300 . ?
C73 C74 1.377(8) . ?
C73 H73 0.9300 . ?
C74 C75 1.381(7) . ?
C74 H74 0.9300 . ?
C75 C76 1.352(6) . ?
C75 H75 0.9300 . ?
